data_7061572
loop_
_publ_author_name
'Pramanik, Kuheli'
'Sun, Yu-Chen'
'Brand\~ao, Paula'
'Jana, Narayan Ch.'
'Wang, Xin-Yi'
'Panja, Anangamohan'

_publ_section_title
;
 Macrocycle supported dinuclear lanthanide complexes with different
 \b-diketonate co-ligands displaying zero field single-molecule magnetic
 behaviour
;
_journal_issue 24
_journal_name_full 'New Journal of Chemistry'
_journal_page_first 11722
_journal_page_last 11733
_journal_paper_doi 10.1039/D2NJ01017H
_journal_volume 46
_journal_year 2022
_chemical_formula_sum 'C44 H34 F24 Gd2 N4 O10'
_chemical_formula_weight 1549.25
_space_group_crystal_system monoclinic
_space_group_IT_number 14
_space_group_name_Hall '-P 2ybc'
_space_group_name_H-M_alt 'P 1 21/c 1'
_atom_sites_solution_hydrogens mixed
_audit_creation_method SHELXL-2018/3
_audit_update_record
;
2022-05-12 deposited with the CCDC.	2022-05-16 downloaded from the CCDC.
;
_cell_angle_alpha 90
_cell_angle_beta 91.384(2)
_cell_angle_gamma 90
_cell_formula_units_Z 4
_cell_length_a 17.5215(5)
_cell_length_b 15.8691(4)
_cell_length_c 19.1889(5)
_cell_measurement_reflns_used 530
_cell_measurement_temperature 150(2)
_cell_measurement_theta_max 26.20
_cell_measurement_theta_min 2.87
_cell_volume 5333.9(2)
_computing_cell_refinement 'Bruker Smart'
_computing_data_collection 'Bruker Smart'
_computing_data_reduction 'Bruker Saint'
_computing_molecular_graphics 'Mercury (Macrae et al 2008)'
_computing_publication_material 'SHELXL-2016/4 (Sheldrick, 2016)'
_computing_structure_refinement 'SHELXL-2018/3 (Sheldrick, 2018)'
_computing_structure_solution 'SHELXT 2014/5 (Sheldrick, 2014)'
_diffrn_ambient_temperature 150(2)
_diffrn_measured_fraction_theta_full 1.000
_diffrn_measured_fraction_theta_max 0.999
_diffrn_measurement_device_type CCD
_diffrn_measurement_method 'omega and phi scans'
_diffrn_radiation_type MoK\a
_diffrn_radiation_wavelength 0.71073
_diffrn_reflns_av_R_equivalents 0.0567
_diffrn_reflns_av_unetI/netI 0.0491
_diffrn_reflns_Laue_measured_fraction_full 1.000
_diffrn_reflns_Laue_measured_fraction_max 0.999
_diffrn_reflns_limit_h_max 24
_diffrn_reflns_limit_h_min -24
_diffrn_reflns_limit_k_max 21
_diffrn_reflns_limit_k_min -21
_diffrn_reflns_limit_l_max 26
_diffrn_reflns_limit_l_min -26
_diffrn_reflns_number 93576
_diffrn_reflns_point_group_measured_fraction_full 1.000
_diffrn_reflns_point_group_measured_fraction_max 0.999
_diffrn_reflns_theta_full 25.242
_diffrn_reflns_theta_max 29.192
_diffrn_reflns_theta_min 1.162
_diffrn_source 'fine-focus sealed tube'
_exptl_absorpt_coefficient_mu 2.607
_exptl_absorpt_correction_T_max 0.7458
_exptl_absorpt_correction_T_min 0.6824
_exptl_absorpt_correction_type multi-scan
_exptl_crystal_colour Colourless
_exptl_crystal_density_diffrn 1.929
_exptl_crystal_description Block
_exptl_crystal_F_000 3000
_exptl_crystal_size_max 0.200
_exptl_crystal_size_mid 0.160
_exptl_crystal_size_min 0.080
_refine_diff_density_max 1.009
_refine_diff_density_min -0.739
_refine_diff_density_rms 0.125
_refine_ls_extinction_method none
_refine_ls_goodness_of_fit_ref 1.027
_refine_ls_hydrogen_treatment mixed
_refine_ls_matrix_type full
_refine_ls_number_parameters 832
_refine_ls_number_reflns 14424
_refine_ls_number_restraints 20
_refine_ls_restrained_S_all 1.031
_refine_ls_R_factor_all 0.0529
_refine_ls_R_factor_gt 0.0323
_refine_ls_shift/su_max 0.006
_refine_ls_shift/su_mean 0.000
_refine_ls_structure_factor_coef Fsqd
_refine_ls_weighting_details 'w=1/[\s^2^(Fo^2^)+(0.0188P)^2^+4.9581P] where P=(Fo^2^+2Fc^2^)/3'
_refine_ls_weighting_scheme calc
_refine_ls_wR_factor_gt 0.0560
_refine_ls_wR_factor_ref 0.0627
_reflns_Friedel_coverage 0.000
_reflns_number_gt 11070
_reflns_number_total 14424
_reflns_threshold_expression 'I > 2\s(I)'
_cod_data_source_file d2nj01017h2.cif
_cod_data_source_block complex5
_cod_depositor_comments 'Adding full bibliography for 7061568--7061573.cif.'
_cod_original_sg_symbol_H-M 'P 21/c'
_cod_database_code 7061572
_shelx_shelxl_version_number 2018/3
_shelx_space_group_comment
;
The symmetry employed for this shelxl refinement is uniquely defined
by the following loop, which should always be used as a source of
symmetry information in preference to the above space-group names.
They are only intended as comments.
;
_shelx_estimated_absorpt_t_min 0.624
_shelx_estimated_absorpt_t_max 0.819

loop_
_space_group_symop_operation_xyz
'x, y, z'
'-x, y+1/2, -z+1/2'
'-x, -y, -z'
'x, -y-1/2, z-1/2'

loop_
_atom_site_label
_atom_site_type_symbol
_atom_site_fract_x
_atom_site_fract_y
_atom_site_fract_z
_atom_site_U_iso_or_equiv
_atom_site_adp_type
_atom_site_occupancy
_atom_site_site_symmetry_order
_atom_site_calc_flag
_atom_site_refinement_flags_posn
_atom_site_refinement_flags_adp
_atom_site_refinement_flags_occupancy
_atom_site_disorder_assembly
_atom_site_disorder_group
H4 H 0.3597(18) 1.0175(18) 0.4254(15) 0.016(8) Uiso 1 1 d . . . . .
H2 H 0.1313(18) 0.819(2) 0.1187(17) 0.020(10) Uiso 1 1 d . . . . .
Gd1 Gd 0.19569(2) 0.80304(2) 0.25109(2) 0.01785(4) Uani 1 1 d . . . . .
Gd2 Gd 0.28453(2) 1.01968(2) 0.29530(2) 0.01742(4) Uani 1 1 d . . . . .
O1 O 0.28815(11) 0.87426(12) 0.31518(10) 0.0189(4) Uani 1 1 d . . . . .
O2 O 0.18668(11) 0.94936(12) 0.23948(10) 0.0198(4) Uani 1 1 d . . . . .
O3 O 0.12304(12) 0.82632(14) 0.35389(11) 0.0276(5) Uani 1 1 d . . . . .
O4 O 0.06170(12) 0.80359(14) 0.22088(11) 0.0282(5) Uani 1 1 d . . . . .
O5 O 0.16799(12) 0.66819(13) 0.20347(11) 0.0275(5) Uani 1 1 d . . . . .
O6 O 0.23860(12) 0.69638(12) 0.33268(10) 0.0241(5) Uani 1 1 d . . . . .
O7 O 0.35317(12) 0.98876(14) 0.19081(11) 0.0283(5) Uani 1 1 d . . . . .
O8 O 0.42002(12) 1.01072(13) 0.32161(10) 0.0257(5) Uani 1 1 d . . . . .
O9 O 0.24560(12) 1.11455(13) 0.20451(11) 0.0285(5) Uani 1 1 d . . . . .
O10 O 0.32371(13) 1.15808(13) 0.32588(11) 0.0309(5) Uani 1 1 d . . . . .
N1 N 0.32592(14) 0.76332(15) 0.20319(12) 0.0217(5) Uani 1 1 d . . . . .
N2 N 0.17124(17) 0.82932(17) 0.11952(13) 0.0233(6) Uani 1 1 d . . . . .
N3 N 0.16059(14) 1.07456(15) 0.34534(12) 0.0222(5) Uani 1 1 d . . . . .
N4 N 0.31384(16) 1.00634(16) 0.42710(13) 0.0220(6) Uani 1 1 d . . . . .
C1 C 0.34964(16) 0.84045(18) 0.34785(15) 0.0199(6) Uani 1 1 d . . . . .
C2 C 0.39929(17) 0.78730(18) 0.31278(15) 0.0226(7) Uani 1 1 d . . . . .
C3 C 0.46520(18) 0.7582(2) 0.34801(17) 0.0289(7) Uani 1 1 d . . . . .
H3 H 0.499636 0.723347 0.323670 0.035 Uiso 1 1 calc R U . . .
C4 C 0.48207(18) 0.7784(2) 0.41680(18) 0.0309(8) Uani 1 1 d . . . . .
C5 C 0.43037(18) 0.8306(2) 0.45037(16) 0.0264(7) Uani 1 1 d . . . . .
H5 H 0.440514 0.845307 0.497668 0.032 Uiso 1 1 calc R U . . .
C6 C 0.36480(17) 0.86180(18) 0.41762(15) 0.0207(6) Uani 1 1 d . . . . .
C7 C 0.5532(2) 0.7461(3) 0.4541(2) 0.0477(10) Uani 1 1 d . . . . .
H7A H 0.538725 0.707977 0.491711 0.071 Uiso 1 1 calc R U . . .
H7B H 0.582071 0.793749 0.473738 0.071 Uiso 1 1 calc R U . . .
H7C H 0.584848 0.715725 0.421023 0.071 Uiso 1 1 calc R U . . .
C8 C 0.38723(17) 0.76087(19) 0.24053(16) 0.0242(7) Uani 1 1 d . . . . .
H8 H 0.430801 0.738902 0.218276 0.029 Uiso 1 1 calc R U . . .
C9 C 0.33300(18) 0.7282(2) 0.13223(15) 0.0265(7) Uani 1 1 d . . . . .
H9A H 0.309334 0.671562 0.131040 0.032 Uiso 1 1 calc R U . . .
H9B H 0.387875 0.721194 0.122525 0.032 Uiso 1 1 calc R U . . .
C10 C 0.29661(18) 0.7813(2) 0.07473(15) 0.0264(7) Uani 1 1 d . . . . .
H10A H 0.310767 0.840910 0.082905 0.032 Uiso 1 1 calc R U . . .
H10B H 0.318454 0.764101 0.029799 0.032 Uiso 1 1 calc R U . . .
C11 C 0.21059(18) 0.7755(2) 0.06815(15) 0.0278(7) Uani 1 1 d . . . . .
H11A H 0.194248 0.792730 0.020487 0.033 Uiso 1 1 calc R U . . .
H11B H 0.194882 0.716204 0.074776 0.033 Uiso 1 1 calc R U . . .
C12 C 0.17098(18) 0.91891(19) 0.09702(15) 0.0259(7) Uani 1 1 d . . . . .
H12A H 0.158612 0.921603 0.046454 0.031 Uiso 1 1 calc R U . . .
H12B H 0.222770 0.942656 0.104577 0.031 Uiso 1 1 calc R U . . .
C13 C 0.11461(17) 0.97199(19) 0.13544(15) 0.0233(7) Uani 1 1 d . . . . .
C14 C 0.12751(16) 0.98792(18) 0.20643(15) 0.0207(6) Uani 1 1 d . . . . .
C15 C 0.08051(17) 1.04479(18) 0.24122(15) 0.0211(6) Uani 1 1 d . . . . .
C16 C 0.01779(17) 1.0799(2) 0.20498(16) 0.0260(7) Uani 1 1 d . . . . .
H16 H -0.015586 1.116154 0.229193 0.031 Uiso 1 1 calc R U . . .
C17 C 0.00292(17) 1.0636(2) 0.13575(17) 0.0289(7) Uani 1 1 d . . . . .
C18 C 0.05272(18) 1.0100(2) 0.10181(16) 0.0288(7) Uani 1 1 d . . . . .
H18 H 0.043970 0.999074 0.053604 0.035 Uiso 1 1 calc R U . . .
C19 C -0.0644(2) 1.1022(3) 0.09658(19) 0.0454(10) Uani 1 1 d . . . . .
H19A H -0.089135 1.143693 0.126344 0.068 Uiso 1 1 calc R U . . .
H19B H -0.100972 1.057876 0.083633 0.068 Uiso 1 1 calc R U . . .
H19C H -0.046550 1.130017 0.054370 0.068 Uiso 1 1 calc R U . . .
C20 C 0.09645(17) 1.07525(18) 0.31160(15) 0.0226(7) Uani 1 1 d . . . . .
H20 H 0.054395 1.098378 0.335394 0.027 Uiso 1 1 calc R U . . .
C21 C 0.16115(19) 1.1205(2) 0.41253(15) 0.0283(7) Uani 1 1 d . . . . .
H21A H 0.108045 1.136188 0.423383 0.034 Uiso 1 1 calc R U . . .
H21B H 0.190500 1.173364 0.407227 0.034 Uiso 1 1 calc R U . . .
C22 C 0.19504(18) 1.0714(2) 0.47339(15) 0.0258(7) Uani 1 1 d . . . . .
H22A H 0.175264 1.013040 0.471157 0.031 Uiso 1 1 calc R U . . .
H22B H 0.177148 1.096916 0.517168 0.031 Uiso 1 1 calc R U . . .
C23 C 0.28167(18) 1.06816(19) 0.47644(15) 0.0258(7) Uani 1 1 d . . . . .
H23A H 0.301977 1.124812 0.465805 0.031 Uiso 1 1 calc R U . . .
H23B H 0.298827 1.053327 0.524423 0.031 Uiso 1 1 calc R U . . .
C24 C 0.31073(18) 0.91889(18) 0.45425(15) 0.0236(7) Uani 1 1 d . . . . .
H24A H 0.258106 0.896939 0.448177 0.028 Uiso 1 1 calc R U . . .
H24B H 0.323686 0.919200 0.504756 0.028 Uiso 1 1 calc R U . . .
C25 C 0.05490(18) 0.8395(2) 0.36636(16) 0.0275(7) Uani 1 1 d . . . . .
C26 C -0.00730(18) 0.8401(2) 0.32026(17) 0.0314(8) Uani 1 1 d . . . . .
H26 H -0.056619 0.852775 0.336884 0.038 Uiso 1 1 calc R U . . .
C27 C 0.00161(18) 0.82231(19) 0.25061(17) 0.0264(7) Uani 1 1 d . . . . .
C28 C 0.0382(2) 0.8583(3) 0.44334(19) 0.0397(9) Uani 1 1 d . . . . .
C29 C -0.06991(19) 0.8250(2) 0.20315(19) 0.0358(8) Uani 1 1 d . . . . .
C30 C 0.18952(18) 0.5940(2) 0.21668(16) 0.0277(7) Uani 1 1 d . . . . .
C31 C 0.22928(19) 0.5647(2) 0.27447(16) 0.0312(8) Uani 1 1 d . . . . .
H31 H 0.242441 0.506709 0.277495 0.037 Uiso 1 1 calc R U . . .
C32 C 0.25061(18) 0.61940(19) 0.32897(16) 0.0255(7) Uani 1 1 d . . . . .
C33 C 0.1681(2) 0.5321(2) 0.15829(19) 0.0382(9) Uani 1 1 d . . . . .
C34 C 0.2941(2) 0.5805(2) 0.39113(17) 0.0329(8) Uani 1 1 d . . . . .
C35 C 0.42079(19) 0.9918(2) 0.17334(16) 0.0264(7) Uani 1 1 d . . . . .
C36 C 0.48547(19) 1.0011(2) 0.21591(17) 0.0348(8) Uani 1 1 d . . . . .
H36 H 0.534354 1.003571 0.195652 0.042 Uiso 1 1 calc R U . . .
C37 C 0.47945(17) 1.00669(19) 0.28780(16) 0.0246(7) Uani 1 1 d . . . . .
C38 C 0.4346(2) 0.9827(2) 0.09484(17) 0.0347(8) Uani 1 1 d . . . . .
C39 C 0.55351(19) 1.0071(2) 0.33138(18) 0.0351(8) Uani 1 1 d . . . . .
C40 C 0.26010(19) 1.1883(2) 0.18806(17) 0.0297(8) Uani 1 1 d . . . . .
C41 C 0.3004(2) 1.2475(2) 0.22838(18) 0.0380(9) Uani 1 1 d . . . . .
H41 H 0.309109 1.302204 0.210184 0.046 Uiso 1 1 calc R U . . .
C42 C 0.3277(2) 1.2271(2) 0.29476(18) 0.0344(8) Uani 1 1 d . . . . .
C43 C 0.2274(2) 1.2144(2) 0.1171(2) 0.0431(10) Uani 1 1 d . . . . .
C44 C 0.3674(3) 1.2952(2) 0.3386(2) 0.0556(12) Uani 1 1 d . . . . .
F281 F 0.0898(6) 0.8382(10) 0.4842(5) 0.099(5) Uani 0.600(15) 1 d . . P A 1
F282 F 0.0344(7) 0.9458(3) 0.4485(3) 0.076(2) Uani 0.600(15) 1 d . . P A 1
F283 F -0.0278(4) 0.8344(9) 0.4612(3) 0.081(4) Uani 0.600(15) 1 d . . P A 1
F284 F 0.0239(14) 0.7809(7) 0.4781(5) 0.102(7) Uani 0.400(15) 1 d . . P A 2
F285 F -0.0165(9) 0.9029(14) 0.4575(4) 0.098(8) Uani 0.400(15) 1 d . . P A 2
F286 F 0.0969(8) 0.8793(11) 0.4801(8) 0.079(6) Uani 0.400(15) 1 d . . P A 2
F291 F -0.10040(15) 0.89993(16) 0.20002(15) 0.0782(9) Uani 1 1 d . . . . .
F292 F -0.12301(14) 0.77321(19) 0.22327(15) 0.0836(9) Uani 1 1 d . . . . .
F293 F -0.05625(14) 0.8031(2) 0.13872(13) 0.0888(10) Uani 1 1 d . . . . .
F331 F 0.20191(15) 0.55389(14) 0.09985(11) 0.0592(7) Uani 1 1 d . . . . .
F332 F 0.18878(15) 0.45270(13) 0.17160(12) 0.0589(7) Uani 1 1 d . . . . .
F333 F 0.09403(14) 0.53107(15) 0.14499(13) 0.0627(7) Uani 1 1 d . . . . .
F341 F 0.3481(4) 0.6353(3) 0.4201(3) 0.063(2) Uani 0.602(12) 1 d . . P B 1
F342 F 0.3338(5) 0.5137(4) 0.3787(4) 0.073(3) Uani 0.602(12) 1 d . . P B 1
F343 F 0.2516(3) 0.5654(6) 0.4435(3) 0.069(3) Uani 0.602(12) 1 d . . P B 1
F344 F 0.2591(6) 0.5049(6) 0.4066(6) 0.074(4) Uani 0.398(12) 1 d . . P B 2
F345 F 0.3584(5) 0.5625(10) 0.3734(5) 0.082(5) Uani 0.398(12) 1 d . . P B 2
F346 F 0.2879(9) 0.6236(7) 0.4427(4) 0.086(5) Uani 0.398(12) 1 d . U P B 2
F381 F 0.37373(12) 0.99955(15) 0.05640(10) 0.0511(6) Uani 1 1 d . . . . .
F382 F 0.45382(14) 0.90327(15) 0.08009(11) 0.0594(7) Uani 1 1 d . . . . .
F383 F 0.49082(13) 1.03149(17) 0.07401(10) 0.0626(7) Uani 1 1 d . . . . .
F391 F 0.54584(14) 1.0447(2) 0.39140(13) 0.1028(12) Uani 1 1 d . . . . .
F392 F 0.61030(12) 1.04606(17) 0.30087(13) 0.0661(7) Uani 1 1 d . . . . .
F393 F 0.57857(15) 0.93100(17) 0.34419(17) 0.0891(10) Uani 1 1 d . . . . .
F431 F 0.15351(15) 1.2154(2) 0.11608(14) 0.0892(10) Uani 1 1 d . . . . .
F432 F 0.24976(18) 1.16391(18) 0.06818(12) 0.0839(9) Uani 1 1 d . . . . .
F433 F 0.25105(19) 1.29030(17) 0.09739(15) 0.0919(10) Uani 1 1 d . . . . .
F441 F 0.33433(17) 1.30595(15) 0.39830(13) 0.0729(8) Uani 1 1 d D . . . .
F442 F 0.3798(8) 1.3670(9) 0.3094(7) 0.106(6) Uani 0.5 1 d D U P C 1
F444 F 0.3554(10) 1.3726(8) 0.3049(7) 0.083(4) Uani 0.5 1 d . U P C 2
F443 F 0.43878(17) 1.2744(2) 0.35342(17) 0.0945(10) Uani 1 1 d D . . . .

loop_
_atom_site_aniso_label
_atom_site_aniso_U_11
_atom_site_aniso_U_22
_atom_site_aniso_U_33
_atom_site_aniso_U_23
_atom_site_aniso_U_13
_atom_site_aniso_U_12
Gd1 0.01687(8) 0.01867(7) 0.01805(7) -0.00391(6) 0.00111(6) -0.00002(6)
Gd2 0.01945(8) 0.01785(7) 0.01492(7) -0.00047(6) -0.00010(6) -0.00068(6)
O1 0.0181(10) 0.0205(10) 0.0181(10) -0.0016(8) -0.0019(8) 0.0027(8)
O2 0.0187(11) 0.0195(10) 0.0209(10) -0.0026(8) -0.0037(8) 0.0030(8)
O3 0.0206(12) 0.0372(13) 0.0251(11) -0.0063(10) 0.0049(9) 0.0034(10)
O4 0.0211(12) 0.0378(13) 0.0259(12) -0.0089(10) 0.0024(9) -0.0023(10)
O5 0.0333(13) 0.0230(12) 0.0262(12) -0.0078(9) 0.0016(10) -0.0033(10)
O6 0.0276(12) 0.0209(11) 0.0239(11) -0.0019(9) 0.0032(9) 0.0000(9)
O7 0.0213(12) 0.0414(14) 0.0223(11) -0.0014(10) 0.0024(9) -0.0015(10)
O8 0.0218(12) 0.0329(12) 0.0224(11) -0.0018(9) 0.0018(9) -0.0031(9)
O9 0.0321(13) 0.0259(12) 0.0272(12) 0.0093(10) -0.0026(10) -0.0011(10)
O10 0.0378(14) 0.0210(12) 0.0336(13) -0.0006(10) -0.0035(10) -0.0049(10)
N1 0.0221(14) 0.0222(13) 0.0207(13) -0.0046(11) 0.0017(11) 0.0022(11)
N2 0.0191(15) 0.0292(15) 0.0218(14) -0.0051(11) 0.0033(12) 0.0004(12)
N3 0.0294(15) 0.0210(13) 0.0161(12) -0.0014(10) -0.0011(11) 0.0032(11)
N4 0.0227(15) 0.0230(14) 0.0205(13) -0.0013(10) 0.0016(11) -0.0031(11)
C1 0.0191(15) 0.0190(15) 0.0216(15) 0.0020(12) -0.0030(12) -0.0017(12)
C2 0.0197(16) 0.0220(16) 0.0260(16) 0.0004(13) -0.0002(13) -0.0010(12)
C3 0.0200(17) 0.0292(18) 0.0375(19) -0.0005(15) 0.0012(14) 0.0039(14)
C4 0.0216(17) 0.0311(18) 0.040(2) 0.0060(15) -0.0049(15) 0.0028(14)
C5 0.0272(17) 0.0291(17) 0.0225(16) 0.0021(13) -0.0052(13) -0.0049(14)
C6 0.0238(16) 0.0181(15) 0.0201(15) 0.0027(12) -0.0007(12) -0.0002(12)
C7 0.032(2) 0.059(3) 0.051(2) 0.003(2) -0.0159(18) 0.0116(19)
C8 0.0209(16) 0.0227(16) 0.0291(17) -0.0016(13) 0.0058(14) 0.0037(13)
C9 0.0271(17) 0.0298(17) 0.0228(16) -0.0070(13) 0.0050(13) 0.0060(14)
C10 0.0295(18) 0.0288(17) 0.0213(16) -0.0068(13) 0.0083(13) 0.0039(14)
C11 0.0355(19) 0.0293(17) 0.0187(15) -0.0059(13) 0.0012(14) 0.0024(14)
C12 0.0286(18) 0.0298(17) 0.0192(15) -0.0005(13) -0.0007(13) 0.0061(14)
C13 0.0211(16) 0.0269(17) 0.0220(16) -0.0018(13) -0.0007(13) 0.0014(13)
C14 0.0191(15) 0.0215(15) 0.0213(15) -0.0022(12) -0.0038(12) -0.0019(12)
C15 0.0214(16) 0.0233(15) 0.0186(15) -0.0014(12) 0.0021(12) 0.0017(12)
C16 0.0188(16) 0.0295(17) 0.0297(17) -0.0037(14) 0.0004(13) 0.0052(13)
C17 0.0197(17) 0.0361(19) 0.0307(18) -0.0019(15) -0.0061(14) 0.0080(14)
C18 0.0290(18) 0.0370(19) 0.0199(16) -0.0035(14) -0.0090(14) 0.0082(15)
C19 0.034(2) 0.062(3) 0.039(2) -0.0091(19) -0.0128(17) 0.0234(19)
C20 0.0238(17) 0.0245(16) 0.0196(15) -0.0015(12) 0.0040(13) 0.0041(13)
C21 0.0366(19) 0.0288(17) 0.0194(16) -0.0079(13) 0.0014(14) 0.0074(15)
C22 0.0346(19) 0.0275(17) 0.0154(15) -0.0057(13) 0.0006(13) 0.0031(14)
C23 0.0346(19) 0.0260(17) 0.0168(15) -0.0058(13) 0.0000(13) 0.0014(14)
C24 0.0276(17) 0.0241(16) 0.0191(15) 0.0011(12) -0.0014(13) 0.0005(13)
C25 0.0275(18) 0.0256(17) 0.0297(17) -0.0053(14) 0.0091(14) 0.0012(14)
C26 0.0225(17) 0.040(2) 0.0323(18) -0.0056(15) 0.0037(14) 0.0054(15)
C27 0.0209(16) 0.0234(17) 0.0349(18) -0.0038(14) 0.0013(14) -0.0031(13)
C28 0.033(2) 0.052(3) 0.035(2) -0.0114(18) 0.0106(18) 0.0051(19)
C29 0.0224(18) 0.045(2) 0.041(2) -0.0081(17) -0.0007(15) 0.0004(16)
C30 0.0299(18) 0.0252(17) 0.0286(17) -0.0085(14) 0.0121(14) -0.0064(14)
C31 0.043(2) 0.0210(16) 0.0302(18) -0.0023(14) 0.0094(16) 0.0014(15)
C32 0.0262(17) 0.0235(16) 0.0274(17) -0.0004(13) 0.0102(14) 0.0028(13)
C33 0.052(3) 0.0265(19) 0.036(2) -0.0110(15) 0.0086(18) -0.0090(17)
C34 0.040(2) 0.0290(19) 0.0298(19) 0.0000(15) 0.0048(16) 0.0074(16)
C35 0.0300(19) 0.0291(17) 0.0202(16) 0.0001(13) 0.0023(14) -0.0001(14)
C36 0.0234(18) 0.056(2) 0.0254(18) -0.0061(16) 0.0058(14) -0.0024(16)
C37 0.0216(16) 0.0239(16) 0.0285(17) -0.0001(13) 0.0011(13) -0.0046(13)
C38 0.0291(19) 0.049(2) 0.0265(18) -0.0029(16) 0.0060(15) -0.0030(17)
C39 0.0215(18) 0.051(2) 0.0334(19) -0.0055(17) 0.0031(15) -0.0053(16)
C40 0.0294(18) 0.0296(18) 0.0303(18) 0.0111(15) 0.0068(14) 0.0090(14)
C41 0.049(2) 0.0245(18) 0.041(2) 0.0085(16) 0.0071(18) -0.0016(16)
C42 0.039(2) 0.0252(18) 0.040(2) -0.0040(16) 0.0082(16) -0.0085(15)
C43 0.051(3) 0.041(2) 0.038(2) 0.0161(18) 0.0050(19) 0.0094(19)
C44 0.080(4) 0.030(2) 0.057(3) -0.005(2) 0.011(3) -0.020(2)
F281 0.080(8) 0.197(12) 0.020(3) 0.017(6) 0.004(4) 0.095(8)
F282 0.123(7) 0.062(3) 0.042(3) -0.027(2) 0.015(4) 0.010(4)
F283 0.057(5) 0.144(9) 0.044(3) -0.034(5) 0.036(3) -0.048(6)
F284 0.194(17) 0.066(6) 0.048(5) -0.005(4) 0.056(7) -0.049(9)
F285 0.089(12) 0.170(15) 0.036(4) -0.013(8) 0.002(6) 0.102(12)
F286 0.062(8) 0.149(13) 0.029(6) -0.031(8) 0.011(5) -0.055(10)
F291 0.0731(18) 0.0513(16) 0.108(2) -0.0146(15) -0.0533(16) 0.0226(13)
F292 0.0486(16) 0.103(2) 0.098(2) 0.0341(18) -0.0279(15) -0.0442(15)
F293 0.0404(15) 0.177(3) 0.0480(15) -0.0427(18) -0.0157(12) 0.0194(17)
F331 0.0954(19) 0.0497(14) 0.0336(12) -0.0189(10) 0.0234(12) -0.0235(13)
F332 0.098(2) 0.0240(11) 0.0544(14) -0.0162(10) -0.0003(13) -0.0007(12)
F333 0.0538(16) 0.0581(16) 0.0759(17) -0.0351(13) -0.0059(13) -0.0167(12)
F341 0.073(4) 0.046(3) 0.069(4) 0.020(3) -0.041(3) -0.019(3)
F342 0.112(7) 0.058(4) 0.050(4) -0.019(3) -0.019(4) 0.057(4)
F343 0.036(3) 0.130(8) 0.043(3) 0.041(5) 0.012(2) 0.015(3)
F344 0.090(7) 0.061(6) 0.071(7) 0.046(5) -0.028(5) -0.025(5)
F345 0.025(4) 0.155(13) 0.067(5) 0.030(9) 0.006(4) 0.042(6)
F346 0.163(14) 0.067(6) 0.027(4) -0.023(4) -0.035(6) 0.067(7)
F381 0.0423(13) 0.0875(18) 0.0233(11) 0.0029(11) -0.0016(10) 0.0063(12)
F382 0.0743(17) 0.0660(16) 0.0381(13) -0.0168(11) 0.0087(12) 0.0202(13)
F383 0.0584(15) 0.104(2) 0.0262(11) 0.0006(12) 0.0111(10) -0.0379(14)
F391 0.0383(15) 0.217(4) 0.0529(16) -0.070(2) -0.0092(12) 0.0003(18)
F392 0.0358(13) 0.096(2) 0.0662(16) 0.0134(14) -0.0078(12) -0.0314(13)
F393 0.0722(19) 0.0598(18) 0.132(3) 0.0256(17) -0.0642(18) -0.0065(14)
F431 0.0446(16) 0.162(3) 0.0602(17) 0.0440(18) -0.0079(13) 0.0173(17)
F432 0.130(3) 0.092(2) 0.0299(13) 0.0092(13) 0.0024(15) 0.0418(19)
F433 0.131(3) 0.0659(18) 0.0778(19) 0.0515(16) -0.0250(18) -0.0138(17)
F441 0.105(2) 0.0507(15) 0.0630(17) -0.0270(13) 0.0066(16) -0.0098(14)
F442 0.183(13) 0.054(7) 0.077(6) 0.028(4) -0.037(7) -0.079(7)
F444 0.132(8) 0.024(4) 0.093(7) -0.008(4) -0.026(5) -0.022(5)
F443 0.0598(19) 0.101(2) 0.122(3) -0.046(2) -0.0010(18) -0.0359(17)

loop_
_atom_type_symbol
_atom_type_description
_atom_type_scat_dispersion_real
_atom_type_scat_dispersion_imag
_atom_type_scat_source
C C 0.0033 0.0016 'International Tables Vol C Tables 4.2.6.8 and 6.1.1.4'
H H 0.0000 0.0000 'International Tables Vol C Tables 4.2.6.8 and 6.1.1.4'
N N 0.0061 0.0033 'International Tables Vol C Tables 4.2.6.8 and 6.1.1.4'
O O 0.0106 0.0060 'International Tables Vol C Tables 4.2.6.8 and 6.1.1.4'
F F 0.0171 0.0103 'International Tables Vol C Tables 4.2.6.8 and 6.1.1.4'
Gd Gd -0.1653 3.9035 'International Tables Vol C Tables 4.2.6.8 and 6.1.1.4'

loop_
_geom_angle_atom_site_label_1
_geom_angle_atom_site_label_2
_geom_angle_atom_site_label_3
_geom_angle
_geom_angle_site_symmetry_1
_geom_angle_site_symmetry_3
_geom_angle_publ_flag
O1 Gd1 O2 66.98(7) . . ?
O1 Gd1 O5 141.44(7) . . ?
O2 Gd1 O5 147.83(7) . . ?
O1 Gd1 O3 82.31(7) . . ?
O2 Gd1 O3 83.66(7) . . ?
O5 Gd1 O3 110.33(7) . . ?
O1 Gd1 O4 142.75(7) . . ?
O2 Gd1 O4 84.84(7) . . ?
O5 Gd1 O4 73.80(7) . . ?
O3 Gd1 O4 70.35(7) . . ?
O1 Gd1 O6 78.11(7) . . ?
O2 Gd1 O6 141.06(7) . . ?
O5 Gd1 O6 71.03(7) . . ?
O3 Gd1 O6 74.81(7) . . ?
O4 Gd1 O6 116.49(7) . . ?
O1 Gd1 N1 72.02(7) . . ?
O2 Gd1 N1 105.61(7) . . ?
O5 Gd1 N1 79.36(7) . . ?
O3 Gd1 N1 145.86(7) . . ?
O4 Gd1 N1 142.00(7) . . ?
O6 Gd1 N1 78.10(7) . . ?
O1 Gd1 N2 122.66(8) . . ?
O2 Gd1 N2 74.77(7) . . ?
O5 Gd1 N2 75.03(8) . . ?
O3 Gd1 N2 134.33(8) . . ?
O4 Gd1 N2 68.04(8) . . ?
O6 Gd1 N2 142.05(7) . . ?
N1 Gd1 N2 79.46(8) . . ?
O1 Gd1 Gd2 34.10(5) . . ?
O2 Gd1 Gd2 33.09(5) . . ?
O5 Gd1 Gd2 164.95(5) . . ?
O3 Gd1 Gd2 84.35(5) . . ?
O4 Gd1 Gd2 115.85(5) . . ?
O6 Gd1 Gd2 111.38(5) . . ?
N1 Gd1 Gd2 86.56(5) . . ?
N2 Gd1 Gd2 97.32(6) . . ?
O2 Gd2 O1 67.21(7) . . ?
O2 Gd2 O10 140.93(7) . . ?
O1 Gd2 O10 150.10(7) . . ?
O2 Gd2 O9 76.62(7) . . ?
O1 Gd2 O9 138.29(7) . . ?
O10 Gd2 O9 70.89(7) . . ?
O2 Gd2 O7 83.96(7) . . ?
O1 Gd2 O7 85.57(7) . . ?
O10 Gd2 O7 104.29(7) . . ?
O9 Gd2 O7 70.22(7) . . ?
O2 Gd2 O8 142.08(7) . . ?
O1 Gd2 O8 83.42(7) . . ?
O10 Gd2 O8 74.10(7) . . ?
O9 Gd2 O8 116.78(7) . . ?
O7 Gd2 O8 69.83(7) . . ?
O2 Gd2 N3 73.00(7) . . ?
O1 Gd2 N3 107.20(7) . . ?
O10 Gd2 N3 80.47(8) . . ?
O9 Gd2 N3 80.13(7) . . ?
O7 Gd2 N3 145.97(7) . . ?
O8 Gd2 N3 141.45(7) . . ?
O2 Gd2 N4 123.25(8) . . ?
O1 Gd2 N4 75.82(7) . . ?
O10 Gd2 N4 77.49(8) . . ?
O9 Gd2 N4 144.47(8) . . ?
O7 Gd2 N4 135.00(8) . . ?
O8 Gd2 N4 67.61(8) . . ?
N3 Gd2 N4 79.03(8) . . ?
O2 Gd2 Gd1 33.87(5) . . ?
O1 Gd2 Gd1 33.54(5) . . ?
O10 Gd2 Gd1 172.95(5) . . ?
O9 Gd2 Gd1 107.13(5) . . ?
O7 Gd2 Gd1 80.95(5) . . ?
O8 Gd2 Gd1 112.46(5) . . ?
N3 Gd2 Gd1 92.55(6) . . ?
N4 Gd2 Gd1 102.26(6) . . ?
C1 O1 Gd1 126.70(17) . . ?
C1 O1 Gd2 119.19(16) . . ?
Gd1 O1 Gd2 112.36(8) . . ?
C14 O2 Gd2 123.86(17) . . ?
C14 O2 Gd1 123.00(17) . . ?
Gd2 O2 Gd1 113.04(8) . . ?
C25 O3 Gd1 135.7(2) . . ?
C27 O4 Gd1 136.2(2) . . ?
C30 O5 Gd1 135.0(2) . . ?
C32 O6 Gd1 134.7(2) . . ?
C35 O7 Gd2 135.7(2) . . ?
C37 O8 Gd2 136.5(2) . . ?
C40 O9 Gd2 136.4(2) . . ?
C42 O10 Gd2 135.4(2) . . ?
C8 N1 C9 114.6(2) . . ?
C8 N1 Gd1 123.43(19) . . ?
C9 N1 Gd1 121.24(18) . . ?
C12 N2 C11 110.8(2) . . ?
C12 N2 Gd1 115.95(18) . . ?
C11 N2 Gd1 119.13(19) . . ?
C12 N2 H2 102(3) . . ?
C11 N2 H2 109(3) . . ?
Gd1 N2 H2 97(3) . . ?
C20 N3 C21 115.0(2) . . ?
C20 N3 Gd2 123.81(19) . . ?
C21 N3 Gd2 120.56(19) . . ?
C24 N4 C23 112.1(2) . . ?
C24 N4 Gd2 114.41(17) . . ?
C23 N4 Gd2 120.14(18) . . ?
C24 N4 H4 105(2) . . ?
C23 N4 H4 106(2) . . ?
Gd2 N4 H4 97(2) . . ?
O1 C1 C2 121.2(3) . . ?
O1 C1 C6 118.7(3) . . ?
C2 C1 C6 120.1(3) . . ?
C1 C2 C3 118.8(3) . . ?
C1 C2 C8 123.6(3) . . ?
C3 C2 C8 117.5(3) . . ?
C4 C3 C2 122.6(3) . . ?
C4 C3 H3 118.7 . . ?
C2 C3 H3 118.7 . . ?
C3 C4 C5 116.8(3) . . ?
C3 C4 C7 121.9(3) . . ?
C5 C4 C7 121.3(3) . . ?
C6 C5 C4 122.8(3) . . ?
C6 C5 H5 118.6 . . ?
C4 C5 H5 118.6 . . ?
C5 C6 C1 118.8(3) . . ?
C5 C6 C24 122.0(3) . . ?
C1 C6 C24 119.2(3) . . ?
C4 C7 H7A 109.5 . . ?
C4 C7 H7B 109.5 . . ?
H7A C7 H7B 109.5 . . ?
C4 C7 H7C 109.5 . . ?
H7A C7 H7C 109.5 . . ?
H7B C7 H7C 109.5 . . ?
N1 C8 C2 128.7(3) . . ?
N1 C8 H8 115.7 . . ?
C2 C8 H8 115.7 . . ?
N1 C9 C10 114.7(2) . . ?
N1 C9 H9A 108.6 . . ?
C10 C9 H9A 108.6 . . ?
N1 C9 H9B 108.6 . . ?
C10 C9 H9B 108.6 . . ?
H9A C9 H9B 107.6 . . ?
C11 C10 C9 115.4(3) . . ?
C11 C10 H10A 108.4 . . ?
C9 C10 H10A 108.4 . . ?
C11 C10 H10B 108.4 . . ?
C9 C10 H10B 108.4 . . ?
H10A C10 H10B 107.5 . . ?
N2 C11 C10 112.8(3) . . ?
N2 C11 H11A 109.0 . . ?
C10 C11 H11A 109.0 . . ?
N2 C11 H11B 109.0 . . ?
C10 C11 H11B 109.0 . . ?
H11A C11 H11B 107.8 . . ?
N2 C12 C13 113.0(2) . . ?
N2 C12 H12A 109.0 . . ?
C13 C12 H12A 109.0 . . ?
N2 C12 H12B 109.0 . . ?
C13 C12 H12B 109.0 . . ?
H12A C12 H12B 107.8 . . ?
C18 C13 C14 118.7(3) . . ?
C18 C13 C12 122.1(3) . . ?
C14 C13 C12 119.1(3) . . ?
O2 C14 C13 118.7(3) . . ?
O2 C14 C15 121.5(3) . . ?
C13 C14 C15 119.8(3) . . ?
C16 C15 C14 118.8(3) . . ?
C16 C15 C20 117.3(3) . . ?
C14 C15 C20 123.6(3) . . ?
C17 C16 C15 122.3(3) . . ?
C17 C16 H16 118.9 . . ?
C15 C16 H16 118.9 . . ?
C16 C17 C18 117.5(3) . . ?
C16 C17 C19 122.2(3) . . ?
C18 C17 C19 120.3(3) . . ?
C13 C18 C17 122.7(3) . . ?
C13 C18 H18 118.6 . . ?
C17 C18 H18 118.6 . . ?
C17 C19 H19A 109.5 . . ?
C17 C19 H19B 109.5 . . ?
H19A C19 H19B 109.5 . . ?
C17 C19 H19C 109.5 . . ?
H19A C19 H19C 109.5 . . ?
H19B C19 H19C 109.5 . . ?
N3 C20 C15 127.7(3) . . ?
N3 C20 H20 116.1 . . ?
C15 C20 H20 116.1 . . ?
N3 C21 C22 114.4(2) . . ?
N3 C21 H21A 108.7 . . ?
C22 C21 H21A 108.7 . . ?
N3 C21 H21B 108.7 . . ?
C22 C21 H21B 108.7 . . ?
H21A C21 H21B 107.6 . . ?
C21 C22 C23 114.9(3) . . ?
C21 C22 H22A 108.5 . . ?
C23 C22 H22A 108.5 . . ?
C21 C22 H22B 108.5 . . ?
C23 C22 H22B 108.5 . . ?
H22A C22 H22B 107.5 . . ?
N4 C23 C22 113.1(2) . . ?
N4 C23 H23A 109.0 . . ?
C22 C23 H23A 109.0 . . ?
N4 C23 H23B 109.0 . . ?
C22 C23 H23B 109.0 . . ?
H23A C23 H23B 107.8 . . ?
N4 C24 C6 111.8(2) . . ?
N4 C24 H24A 109.3 . . ?
C6 C24 H24A 109.3 . . ?
N4 C24 H24B 109.3 . . ?
C6 C24 H24B 109.3 . . ?
H24A C24 H24B 107.9 . . ?
O3 C25 C26 128.5(3) . . ?
O3 C25 C28 115.0(3) . . ?
C26 C25 C28 116.5(3) . . ?
C27 C26 C25 120.8(3) . . ?
C27 C26 H26 119.6 . . ?
C25 C26 H26 119.6 . . ?
O4 C27 C26 127.6(3) . . ?
O4 C27 C29 115.0(3) . . ?
C26 C27 C29 117.4(3) . . ?
F281 C28 F283 114.4(7) . . ?
F285 C28 F286 110.5(11) . . ?
F281 C28 F282 104.4(7) . . ?
F283 C28 F282 103.4(5) . . ?
F285 C28 F284 104.3(8) . . ?
F286 C28 F284 96.7(8) . . ?
F281 C28 C25 114.2(5) . . ?
F285 C28 C25 119.3(5) . . ?
F283 C28 C25 113.3(4) . . ?
F286 C28 C25 114.2(8) . . ?
F282 C28 C25 105.7(4) . . ?
F284 C28 C25 108.8(4) . . ?
F291 C29 F292 107.1(3) . . ?
F291 C29 F293 106.4(3) . . ?
F292 C29 F293 105.0(3) . . ?
F291 C29 C27 112.4(3) . . ?
F292 C29 C27 112.6(3) . . ?
F293 C29 C27 112.8(3) . . ?
O5 C30 C31 128.4(3) . . ?
O5 C30 C33 112.7(3) . . ?
C31 C30 C33 118.9(3) . . ?
C30 C31 C32 120.8(3) . . ?
C30 C31 H31 119.6 . . ?
C32 C31 H31 119.6 . . ?
O6 C32 C31 127.5(3) . . ?
O6 C32 C34 115.7(3) . . ?
C31 C32 C34 116.8(3) . . ?
F333 C33 F331 107.3(3) . . ?
F333 C33 F332 106.7(3) . . ?
F331 C33 F332 106.4(3) . . ?
F333 C33 C30 111.9(3) . . ?
F331 C33 C30 110.2(3) . . ?
F332 C33 C30 113.9(3) . . ?
F346 C34 F345 117.5(9) . . ?
F342 C34 F343 108.4(5) . . ?
F342 C34 F341 102.8(5) . . ?
F343 C34 F341 101.8(4) . . ?
F346 C34 F344 105.5(7) . . ?
F345 C34 F344 105.9(7) . . ?
F346 C34 C32 110.9(4) . . ?
F345 C34 C32 108.9(5) . . ?
F342 C34 C32 116.6(4) . . ?
F343 C34 C32 113.5(3) . . ?
F341 C34 C32 112.3(3) . . ?
F344 C34 C32 107.6(4) . . ?
O7 C35 C36 128.1(3) . . ?
O7 C35 C38 115.8(3) . . ?
C36 C35 C38 116.1(3) . . ?
C35 C36 C37 120.7(3) . . ?
C35 C36 H36 119.6 . . ?
C37 C36 H36 119.6 . . ?
O8 C37 C36 127.4(3) . . ?
O8 C37 C39 115.2(3) . . ?
C36 C37 C39 117.4(3) . . ?
F381 C38 F383 108.3(3) . . ?
F381 C38 F382 106.2(3) . . ?
F383 C38 F382 107.1(3) . . ?
F381 C38 C35 112.8(3) . . ?
F383 C38 C35 112.2(3) . . ?
F382 C38 C35 110.0(3) . . ?
F393 C39 F391 107.3(3) . . ?
F393 C39 F392 105.2(3) . . ?
F391 C39 F392 105.7(3) . . ?
F393 C39 C37 112.1(3) . . ?
F391 C39 C37 112.4(3) . . ?
F392 C39 C37 113.5(3) . . ?
O9 C40 C41 126.7(3) . . ?
O9 C40 C43 114.2(3) . . ?
C41 C40 C43 119.1(3) . . ?
C42 C41 C40 120.7(3) . . ?
C42 C41 H41 119.7 . . ?
C40 C41 H41 119.7 . . ?
O10 C42 C41 128.3(3) . . ?
O10 C42 C44 112.7(3) . . ?
C41 C42 C44 118.9(3) . . ?
F431 C43 F432 108.3(4) . . ?
F431 C43 F433 107.7(3) . . ?
F432 C43 F433 104.5(3) . . ?
F431 C43 C40 111.8(3) . . ?
F432 C43 C40 111.4(3) . . ?
F433 C43 C40 112.8(3) . . ?
F442 C44 F441 110.4(7) . . ?
F442 C44 F443 98.3(7) . . ?
F441 C44 F443 106.4(4) . . ?
F441 C44 F444 103.0(7) . . ?
F443 C44 F444 116.8(8) . . ?
F442 C44 C42 117.7(9) . . ?
F441 C44 C42 111.7(3) . . ?
F443 C44 C42 110.9(3) . . ?
F444 C44 C42 107.7(8) . . ?

loop_
_geom_bond_atom_site_label_1
_geom_bond_atom_site_label_2
_geom_bond_distance
_geom_bond_site_symmetry_2
_geom_bond_publ_flag
Gd1 O1 2.3060(19) . ?
Gd1 O2 2.3376(19) . ?
Gd1 O5 2.373(2) . ?
Gd1 O3 2.4019(19) . ?
Gd1 O4 2.405(2) . ?
Gd1 O6 2.413(2) . ?
Gd1 N1 2.559(2) . ?
Gd1 N2 2.584(3) . ?
Gd1 Gd2 3.8597(2) . ?
Gd2 O2 2.2897(19) . ?
Gd2 O1 2.3397(19) . ?
Gd2 O10 2.371(2) . ?
Gd2 O9 2.389(2) . ?
Gd2 O7 2.413(2) . ?
Gd2 O8 2.419(2) . ?
Gd2 N3 2.549(2) . ?
Gd2 N4 2.577(2) . ?
O1 C1 1.345(3) . ?
O2 C14 1.349(3) . ?
O3 C25 1.241(3) . ?
O4 C27 1.246(4) . ?
O5 C30 1.260(4) . ?
O6 C32 1.242(3) . ?
O7 C35 1.240(4) . ?
O8 C37 1.242(3) . ?
O9 C40 1.240(4) . ?
O10 C42 1.251(4) . ?
N1 C8 1.277(4) . ?
N1 C9 1.479(4) . ?
N2 C12 1.486(4) . ?
N2 C11 1.486(4) . ?
N2 H2 0.72(3) . ?
N3 C20 1.283(4) . ?
N3 C21 1.481(4) . ?
N4 C24 1.484(4) . ?
N4 C23 1.484(4) . ?
N4 H4 0.82(3) . ?
C1 C2 1.396(4) . ?
C1 C6 1.400(4) . ?
C2 C3 1.402(4) . ?
C2 C8 1.459(4) . ?
C3 C4 1.383(5) . ?
C3 H3 0.9500 . ?
C4 C5 1.396(4) . ?
C4 C7 1.511(4) . ?
C5 C6 1.388(4) . ?
C5 H5 0.9500 . ?
C6 C24 1.498(4) . ?
C7 H7A 0.9800 . ?
C7 H7B 0.9800 . ?
C7 H7C 0.9800 . ?
C8 H8 0.9500 . ?
C9 C10 1.516(4) . ?
C9 H9A 0.9900 . ?
C9 H9B 0.9900 . ?
C10 C11 1.512(4) . ?
C10 H10A 0.9900 . ?
C10 H10B 0.9900 . ?
C11 H11A 0.9900 . ?
C11 H11B 0.9900 . ?
C12 C13 1.505(4) . ?
C12 H12A 0.9900 . ?
C12 H12B 0.9900 . ?
C13 C18 1.387(4) . ?
C13 C14 1.398(4) . ?
C14 C15 1.402(4) . ?
C15 C16 1.401(4) . ?
C15 C20 1.455(4) . ?
C16 C17 1.372(4) . ?
C16 H16 0.9500 . ?
C17 C18 1.392(4) . ?
C17 C19 1.512(4) . ?
C18 H18 0.9500 . ?
C19 H19A 0.9800 . ?
C19 H19B 0.9800 . ?
C19 H19C 0.9800 . ?
C20 H20 0.9500 . ?
C21 C22 1.513(4) . ?
C21 H21A 0.9900 . ?
C21 H21B 0.9900 . ?
C22 C23 1.518(4) . ?
C22 H22A 0.9900 . ?
C22 H22B 0.9900 . ?
C23 H23A 0.9900 . ?
C23 H23B 0.9900 . ?
C24 H24A 0.9900 . ?
C24 H24B 0.9900 . ?
C25 C26 1.387(5) . ?
C25 C28 1.542(4) . ?
C26 C27 1.378(4) . ?
C26 H26 0.9500 . ?
C27 C29 1.532(5) . ?
C28 F281 1.224(9) . ?
C28 F285 1.228(8) . ?
C28 F283 1.272(6) . ?
C28 F286 1.278(13) . ?
C28 F282 1.394(7) . ?
C28 F284 1.422(10) . ?
C29 F291 1.304(4) . ?
C29 F292 1.307(4) . ?
C29 F293 1.312(4) . ?
C30 C31 1.376(5) . ?
C30 C33 1.530(4) . ?
C31 C32 1.403(4) . ?
C31 H31 0.9500 . ?
C32 C34 1.529(5) . ?
C33 F333 1.316(4) . ?
C33 F331 1.327(4) . ?
C33 F332 1.334(4) . ?
C34 F346 1.211(7) . ?
C34 F345 1.220(9) . ?
C34 F342 1.294(6) . ?
C34 F343 1.286(5) . ?
C34 F341 1.391(5) . ?
C34 F344 1.383(7) . ?
C35 C36 1.389(5) . ?
C35 C38 1.538(4) . ?
C36 C37 1.389(4) . ?
C36 H36 0.9500 . ?
C37 C39 1.527(5) . ?
C38 F381 1.310(4) . ?
C38 F383 1.322(4) . ?
C38 F382 1.337(4) . ?
C39 F393 1.306(4) . ?
C39 F391 1.307(4) . ?
C39 F392 1.321(4) . ?
C40 C41 1.397(5) . ?
C40 C43 1.522(5) . ?
C41 C42 1.388(5) . ?
C41 H41 0.9500 . ?
C42 C44 1.527(5) . ?
C43 F431 1.295(4) . ?
C43 F432 1.302(4) . ?
C43 F433 1.331(4) . ?
C44 F442 1.291(11) . ?
C44 F441 1.306(5) . ?
C44 F443 1.319(5) . ?
C44 F444 1.402(11) . ?
